data_7703170
loop_
_publ_author_name
'Radhakrishna, Latchupatula'
'Kunchur, Harish S.'
'Namdeo, Pavan K.'
'Butcher, Ray J.'
'Balakrishna, Maravanji S.'

_publ_section_title
;
 New 1,2,3-triazole based bis- and trisphosphine ligands: synthesis,
 transition metal chemistry and catalytic studies.
;
_journal_issue 11
_journal_name_full 'Dalton transactions (Cambridge, England : 2003)'
_journal_page_first 3434
_journal_page_last 3449
_journal_paper_doi 10.1039/c9dt04302k
_journal_volume 49
_journal_year 2020
_chemical_formula_moiety 'C38 H29 N3 P2'
_chemical_formula_sum 'C38 H29 N3 P2'
_chemical_formula_weight 589.58
_space_group_crystal_system monoclinic
_space_group_IT_number 14
_space_group_name_Hall '-P 2ybc'
_space_group_name_H-M_alt 'P 1 21/c 1'
_atom_sites_solution_hydrogens geom
_atom_sites_solution_primary dual
_audit_creation_date 2019-12-16
_audit_creation_method
;
Olex2 1.2
(compiled 2018.05.29 svn.r3508 for OlexSys, GUI svn.r5506)
;
_audit_update_record
;
2019-12-25 deposited with the CCDC.	2020-01-02 downloaded from the CCDC.
;
_cell_angle_alpha 90
_cell_angle_beta 93.244(4)
_cell_angle_gamma 90
_cell_formula_units_Z 4
_cell_length_a 11.9547(5)
_cell_length_b 10.9927(4)
_cell_length_c 23.6721(10)
_cell_measurement_reflns_used 7177
_cell_measurement_temperature 150
_cell_measurement_theta_max 30.6040
_cell_measurement_theta_min 2.0500
_cell_volume 3105.9(2)
_computing_cell_refinement
;
CrystalClear-SM Expert 2.0 r7 (Rigaku, 2011)
;
_computing_data_collection
;
CrystalClear-SM Expert 2.0 r7 (Rigaku, 2011)
;
_computing_data_reduction
;
CrystalClear-SM Expert 2.0 r7 (Rigaku, 2011)
;
_computing_molecular_graphics 'Olex2 (Dolomanov et al., 2009)'
_computing_publication_material 'Olex2 (Dolomanov et al., 2009)'
_computing_structure_refinement 'ShelXL (Sheldrick, 2015)'
_computing_structure_solution 'ShelXT (Sheldrick, 2015)'
_diffrn_ambient_temperature 150.0
_diffrn_detector CCD
_diffrn_detector_area_resol_mean 28.5714
_diffrn_detector_type 'Rigaku Saturn724+'
_diffrn_measured_fraction_theta_full 0.999
_diffrn_measured_fraction_theta_max 0.907
_diffrn_measurement_details
;
List of Runs (angles in degrees, time in seconds):

  # Type    Start    End  Width  t~exp~   \w     \q     \k     \f   Frames
#--------------------------------------------------------------------------
  1  \w   -110.00  19.00   0.50   10.00    --  -20.00 -72.00-180.00  258
  2  \w    -51.50  16.00   0.50   10.00    --  -20.00  72.00 -36.00  135
  3  \w     34.00  66.00   0.50   10.00    --  -20.00  72.00-180.00   64
  4  \w    -20.00  10.00   0.50   10.00    --  -20.00 -72.00  36.00   60
;
_diffrn_measurement_device 'AFC12 (Right): Kappa 3 circle'
_diffrn_measurement_device_type 'Rigaku Saturn724+ (2x2 bin mode)'
_diffrn_measurement_method 'profile data from \w-scans'
_diffrn_measurement_specimen_support 'Mitegen 50um'
_diffrn_radiation_collimation 0.3
_diffrn_radiation_monochromator Confocal
_diffrn_radiation_probe x-ray
_diffrn_radiation_type MoK\a
_diffrn_radiation_wavelength 0.71073
_diffrn_reflns_av_R_equivalents 0.0748
_diffrn_reflns_av_unetI/netI 0.1203
_diffrn_reflns_Laue_measured_fraction_full 0.999
_diffrn_reflns_Laue_measured_fraction_max 0.907
_diffrn_reflns_limit_h_max 8
_diffrn_reflns_limit_h_min -17
_diffrn_reflns_limit_k_max 14
_diffrn_reflns_limit_k_min -15
_diffrn_reflns_limit_l_max 32
_diffrn_reflns_limit_l_min -34
_diffrn_reflns_number 20849
_diffrn_reflns_point_group_measured_fraction_full 0.999
_diffrn_reflns_point_group_measured_fraction_max 0.907
_diffrn_reflns_theta_full 25.242
_diffrn_reflns_theta_max 31.126
_diffrn_reflns_theta_min 2.043
_diffrn_source 'Rotating Anode'
_diffrn_source_current 24.0
_diffrn_source_power 1.2
_diffrn_source_target Mo
_diffrn_source_type 'Rotating Anode'
_diffrn_source_voltage 50.0
_exptl_absorpt_coefficient_mu 0.172
_exptl_absorpt_correction_T_max 1.00000
_exptl_absorpt_correction_T_min 0.77131
_exptl_absorpt_correction_type numerical
_exptl_absorpt_process_details
;
CrysAlisPro 1.171.39.46 (Rigaku Oxford Diffraction, 2018)
Empirical absorption correction using spherical harmonics,
 implemented in SCALE3 ABSPACK scaling algorithm.
;
_exptl_crystal_colour colourless
_exptl_crystal_colour_primary colourless
_exptl_crystal_density_diffrn 1.261
_exptl_crystal_description block
_exptl_crystal_F_000 1232
_exptl_crystal_size_max 0.156
_exptl_crystal_size_mid 0.124
_exptl_crystal_size_min 0.098
_refine_diff_density_max 0.380
_refine_diff_density_min -0.571
_refine_diff_density_rms 0.101
_refine_ls_extinction_method none
_refine_ls_goodness_of_fit_ref 1.045
_refine_ls_hydrogen_treatment constr
_refine_ls_matrix_type full
_refine_ls_number_parameters 388
_refine_ls_number_reflns 9083
_refine_ls_number_restraints 0
_refine_ls_restrained_S_all 1.045
_refine_ls_R_factor_all 0.1192
_refine_ls_R_factor_gt 0.0652
_refine_ls_shift/su_max 0.001
_refine_ls_shift/su_mean 0.000
_refine_ls_structure_factor_coef Fsqd
_refine_ls_weighting_details 'w=1/[\s^2^(Fo^2^)+(0.0503P)^2^+0.7951P] where P=(Fo^2^+2Fc^2^)/3'
_refine_ls_weighting_scheme calc
_refine_ls_wR_factor_gt 0.1276
_refine_ls_wR_factor_ref 0.1615
_reflns_Friedel_coverage 0.000
_reflns_number_gt 5594
_reflns_number_total 9083
_reflns_threshold_expression 'I > 2\s(I)'
_cod_data_source_file c9dt04302k2.cif
_cod_data_source_block compound-6
_cod_depositor_comments 'Adding full bibliography for 7703162--7703172.cif.'
_cod_database_code 7703170
_shelx_shelxl_version_number 2014/7
_shelx_space_group_comment
;
The symmetry employed for this shelxl refinement is uniquely defined
by the following loop, which should always be used as a source of
symmetry information in preference to the above space-group names.
They are only intended as comments.
;
_shelx_estimated_absorpt_t_max 0.983
_shelx_estimated_absorpt_t_min 0.974
_olex2_refinement_description
;
1. Fixed Uiso
 At 1.2 times of:
  All C(H) groups
2.a Aromatic/amide H refined with riding coordinates:
 C3(H3), C5(H5), C4(H4), C7(H7), C17(H17), C2(H2), C16(H16), C26(H26),
 C12(H12), C11(H11), C13(H13), C10(H10), C20(H20), C30(H30), C28(H28), C18(H18),
  C22(H22), C32(H32), C19(H19), C29(H29), C23(H23), C25(H25), C34(H34),
 C38(H38), C36(H36), C31(H31), C35(H35), C37(H37), C24(H24)
;
_olex2_submission_special_instructions 'No special instructions were received'
_oxdiff_exptl_absorpt_empirical_details
;
Empirical correction (ABSPACK) includes:
- Absorption correction using spherical harmonics
- Frame scaling
- Detector area scaling
;

loop_
_space_group_symop_operation_xyz
'x, y, z'
'-x, y+1/2, -z+1/2'
'-x, -y, -z'
'x, -y-1/2, z-1/2'

loop_
_atom_site_label
_atom_site_type_symbol
_atom_site_fract_x
_atom_site_fract_y
_atom_site_fract_z
_atom_site_U_iso_or_equiv
_atom_site_adp_type
_atom_site_occupancy
_atom_site_site_symmetry_order
_atom_site_calc_flag
_atom_site_refinement_flags_posn
P1 P 0.22357(5) 0.28122(5) 0.63106(2) 0.02358(14) Uani 1 1 d .
P2 P 0.27099(5) 0.68152(5) 0.87242(2) 0.02468(15) Uani 1 1 d .
N1 N 0.17770(17) 0.43828(16) 0.73257(8) 0.0286(4) Uani 1 1 d .
N3 N 0.25710(18) 0.32762(16) 0.79817(8) 0.0320(5) Uani 1 1 d .
N2 N 0.18224(18) 0.32527(16) 0.75569(8) 0.0327(5) Uani 1 1 d .
C14 C 0.38579(18) 0.57054(19) 0.88242(9) 0.0239(5) Uani 1 1 d .
C8 C 0.30171(18) 0.44236(17) 0.80340(9) 0.0200(4) Uani 1 1 d .
C3 C -0.0416(2) 0.5894(2) 0.64121(10) 0.0289(5) Uani 1 1 d .
H3 H -0.0925 0.6555 0.6432 0.035 Uiso 1 1 calc R
C5 C 0.03669(19) 0.4268(2) 0.58851(10) 0.0266(5) Uani 1 1 d .
H5 H 0.0376 0.3812 0.5544 0.032 Uiso 1 1 calc R
C6 C 0.11100(19) 0.39571(18) 0.63414(9) 0.0232(5) Uani 1 1 d .
C4 C -0.03814(19) 0.5224(2) 0.59192(10) 0.0283(5) Uani 1 1 d .
H4 H -0.0872 0.5420 0.5603 0.034 Uiso 1 1 calc R
C7 C 0.25161(19) 0.5123(2) 0.76159(9) 0.0257(5) Uani 1 1 d .
H7 H 0.2656 0.5957 0.7543 0.031 Uiso 1 1 calc R
C17 C -0.0037(2) 0.0051(2) 0.65730(10) 0.0311(5) Uani 1 1 d .
H17 H -0.0823 -0.0082 0.6538 0.037 Uiso 1 1 calc R
C2 C 0.02905(19) 0.56028(19) 0.68770(10) 0.0272(5) Uani 1 1 d .
H2 H 0.0261 0.6050 0.7219 0.033 Uiso 1 1 calc R
C16 C 0.03989(19) 0.1172(2) 0.64308(9) 0.0269(5) Uani 1 1 d .
H16 H -0.0093 0.1806 0.6303 0.032 Uiso 1 1 calc R
C26 C 0.3321(2) 0.3255(2) 0.53389(11) 0.0355(6) Uani 1 1 d .
H26 H 0.3833 0.3670 0.5593 0.043 Uiso 1 1 calc R
C27 C 0.24736(18) 0.72385(19) 0.94569(9) 0.0247(5) Uani 1 1 d .
C9 C 0.38791(18) 0.46777(19) 0.84754(9) 0.0232(5) Uani 1 1 d .
C12 C 0.5544(2) 0.5002(2) 0.93344(10) 0.0334(6) Uani 1 1 d .
H12 H 0.6115 0.5119 0.9625 0.040 Uiso 1 1 calc R
C21 C 0.2390(2) 0.26856(19) 0.55450(10) 0.0271(5) Uani 1 1 d .
C11 C 0.5557(2) 0.3981(2) 0.89924(11) 0.0342(6) Uani 1 1 d .
H11 H 0.6131 0.3389 0.9052 0.041 Uiso 1 1 calc R
C13 C 0.4701(2) 0.5847(2) 0.92518(10) 0.0292(5) Uani 1 1 d .
H13 H 0.4692 0.6541 0.9491 0.035 Uiso 1 1 calc R
C1 C 0.10428(19) 0.46473(19) 0.68357(9) 0.0244(5) Uani 1 1 d .
C15 C 0.15478(19) 0.13782(19) 0.64732(9) 0.0240(5) Uani 1 1 d .
C10 C 0.4738(2) 0.3823(2) 0.85651(10) 0.0306(5) Uani 1 1 d .
H10 H 0.4756 0.3125 0.8329 0.037 Uiso 1 1 calc R
C20 C 0.2250(2) 0.0440(2) 0.66638(10) 0.0316(5) Uani 1 1 d .
H20 H 0.3037 0.0566 0.6696 0.038 Uiso 1 1 calc R
C33 C 0.3419(2) 0.8139(2) 0.84441(9) 0.0262(5) Uani 1 1 d .
C30 C 0.1839(2) 0.7754(2) 1.05474(11) 0.0409(7) Uani 1 1 d .
H30 H 0.1624 0.7935 1.0918 0.049 Uiso 1 1 calc R
C28 C 0.1882(2) 0.6398(2) 0.97658(11) 0.0365(6) Uani 1 1 d .
H28 H 0.1681 0.5638 0.9598 0.044 Uiso 1 1 calc R
C18 C 0.0668(2) -0.0872(2) 0.67643(10) 0.0345(6) Uani 1 1 d .
H18 H 0.0370 -0.1637 0.6866 0.041 Uiso 1 1 calc R
C22 C 0.1663(2) 0.2055(2) 0.51664(10) 0.0352(6) Uani 1 1 d .
H22 H 0.1034 0.1640 0.5300 0.042 Uiso 1 1 calc R
C32 C 0.2729(2) 0.8349(2) 0.97068(11) 0.0383(6) Uani 1 1 d .
H32 H 0.3126 0.8944 0.9507 0.046 Uiso 1 1 calc R
C19 C 0.1812(2) -0.0677(2) 0.68067(11) 0.0389(6) Uani 1 1 d .
H19 H 0.2300 -0.1313 0.6935 0.047 Uiso 1 1 calc R
C29 C 0.1583(2) 0.6643(3) 1.03075(11) 0.0421(7) Uani 1 1 d .
H29 H 0.1201 0.6046 1.0514 0.050 Uiso 1 1 calc R
C23 C 0.1862(3) 0.2036(2) 0.45920(11) 0.0441(7) Uani 1 1 d .
H23 H 0.1360 0.1617 0.4335 0.053 Uiso 1 1 calc R
C25 C 0.3512(2) 0.3225(3) 0.47650(12) 0.0468(7) Uani 1 1 d .
H25 H 0.4148 0.3623 0.4628 0.056 Uiso 1 1 calc R
C34 C 0.2751(2) 0.9143(2) 0.82996(11) 0.0381(6) Uani 1 1 d .
H34 H 0.1971 0.9114 0.8358 0.046 Uiso 1 1 calc R
C38 C 0.4544(2) 0.8196(2) 0.83392(11) 0.0403(6) Uani 1 1 d .
H38 H 0.5016 0.7522 0.8431 0.048 Uiso 1 1 calc R
C36 C 0.4320(3) 1.0217(3) 0.79717(12) 0.0496(8) Uani 1 1 d .
H36 H 0.4631 1.0926 0.7812 0.060 Uiso 1 1 calc R
C31 C 0.2404(3) 0.8594(2) 1.02500(12) 0.0502(8) Uani 1 1 d .
H31 H 0.2580 0.9361 1.0417 0.060 Uiso 1 1 calc R
C35 C 0.3202(3) 1.0179(2) 0.80729(11) 0.0448(7) Uani 1 1 d .
H35 H 0.2738 1.0864 0.7987 0.054 Uiso 1 1 calc R
C37 C 0.4988(3) 0.9230(3) 0.81010(13) 0.0557(8) Uani 1 1 d .
H37 H 0.5760 0.9254 0.8027 0.067 Uiso 1 1 calc R
C24 C 0.2779(3) 0.2620(3) 0.43953(12) 0.0471(8) Uani 1 1 d .
H24 H 0.2907 0.2604 0.4003 0.057 Uiso 1 1 calc R

loop_
_atom_site_aniso_label
_atom_site_aniso_U_11
_atom_site_aniso_U_22
_atom_site_aniso_U_33
_atom_site_aniso_U_23
_atom_site_aniso_U_13
_atom_site_aniso_U_12
P1 0.0238(3) 0.0250(3) 0.0219(3) -0.0012(2) 0.0003(2) 0.0004(2)
P2 0.0220(3) 0.0257(3) 0.0261(3) -0.0033(2) -0.0002(2) 0.0027(2)
N1 0.0373(12) 0.0242(10) 0.0244(10) -0.0012(8) 0.0025(8) 0.0028(8)
N3 0.0434(13) 0.0230(10) 0.0291(11) -0.0008(8) -0.0006(9) 0.0014(9)
N2 0.0479(14) 0.0207(9) 0.0291(11) 0.0012(8) -0.0018(9) -0.0006(9)
C14 0.0210(11) 0.0271(11) 0.0235(11) 0.0019(9) 0.0019(9) 0.0000(9)
C8 0.0245(11) 0.0165(10) 0.0194(10) -0.0032(8) 0.0041(8) 0.0027(8)
C3 0.0287(13) 0.0232(11) 0.0350(13) 0.0035(10) 0.0042(10) 0.0000(9)
C5 0.0263(12) 0.0284(12) 0.0248(12) 0.0000(10) -0.0002(9) -0.0021(9)
C6 0.0277(12) 0.0192(10) 0.0229(11) 0.0002(9) 0.0031(9) -0.0024(9)
C4 0.0274(12) 0.0286(12) 0.0285(12) 0.0056(10) -0.0023(9) -0.0029(9)
C7 0.0301(13) 0.0229(11) 0.0244(11) -0.0003(9) 0.0047(9) -0.0005(9)
C17 0.0320(13) 0.0297(12) 0.0323(13) -0.0007(10) 0.0086(10) -0.0037(10)
C2 0.0316(13) 0.0209(11) 0.0292(12) -0.0025(9) 0.0021(10) 0.0005(9)
C16 0.0259(12) 0.0275(11) 0.0273(12) 0.0010(10) 0.0010(9) 0.0026(9)
C26 0.0335(14) 0.0395(14) 0.0341(14) 0.0081(11) 0.0074(11) 0.0066(11)
C27 0.0231(11) 0.0259(11) 0.0250(11) 0.0007(9) 0.0011(9) 0.0033(9)
C9 0.0221(11) 0.0233(11) 0.0245(11) 0.0023(9) 0.0033(9) 0.0022(9)
C12 0.0239(13) 0.0418(14) 0.0341(13) 0.0070(11) -0.0026(10) -0.0003(11)
C21 0.0325(13) 0.0235(11) 0.0254(12) 0.0008(9) 0.0035(9) 0.0062(9)
C11 0.0216(12) 0.0379(14) 0.0433(15) 0.0128(12) 0.0024(10) 0.0061(10)
C13 0.0279(13) 0.0321(12) 0.0274(12) 0.0002(10) 0.0008(9) -0.0020(10)
C1 0.0265(12) 0.0236(11) 0.0228(11) 0.0022(9) 0.0004(9) -0.0025(9)
C15 0.0271(12) 0.0265(11) 0.0186(10) -0.0007(9) 0.0024(9) 0.0023(9)
C10 0.0287(13) 0.0282(12) 0.0353(13) 0.0022(10) 0.0051(10) 0.0062(10)
C20 0.0287(13) 0.0316(13) 0.0342(13) 0.0017(11) 0.0000(10) 0.0068(10)
C33 0.0297(13) 0.0282(12) 0.0208(11) -0.0003(9) 0.0029(9) 0.0028(10)
C30 0.0439(16) 0.0515(17) 0.0285(13) 0.0063(12) 0.0118(12) 0.0201(13)
C28 0.0407(16) 0.0351(13) 0.0338(14) -0.0003(11) 0.0025(11) -0.0061(11)
C18 0.0490(17) 0.0233(12) 0.0320(13) -0.0009(10) 0.0104(11) -0.0035(11)
C22 0.0485(17) 0.0306(13) 0.0264(13) -0.0017(10) 0.0000(11) -0.0008(11)
C32 0.0573(18) 0.0266(12) 0.0319(14) -0.0028(11) 0.0121(12) -0.0010(12)
C19 0.0505(17) 0.0278(13) 0.0383(15) 0.0072(11) 0.0028(12) 0.0088(12)
C29 0.0354(15) 0.0568(18) 0.0346(15) 0.0104(13) 0.0075(11) -0.0026(13)
C23 0.070(2) 0.0332(14) 0.0278(14) -0.0047(11) -0.0070(13) 0.0103(14)
C25 0.0435(17) 0.0603(18) 0.0382(16) 0.0167(14) 0.0168(13) 0.0174(14)
C34 0.0396(15) 0.0350(14) 0.0408(15) 0.0038(12) 0.0125(12) 0.0097(11)
C38 0.0319(15) 0.0441(15) 0.0453(16) 0.0158(13) 0.0057(12) 0.0057(12)
C36 0.062(2) 0.0420(16) 0.0458(17) 0.0156(14) 0.0089(15) -0.0068(14)
C31 0.082(2) 0.0298(14) 0.0402(16) -0.0068(13) 0.0139(15) 0.0095(14)
C35 0.066(2) 0.0296(14) 0.0397(16) 0.0061(12) 0.0109(14) 0.0122(13)
C37 0.0390(17) 0.062(2) 0.067(2) 0.0309(17) 0.0146(15) -0.0004(15)
C24 0.063(2) 0.0507(17) 0.0283(14) 0.0057(13) 0.0113(13) 0.0317(15)

loop_
_atom_type_symbol
_atom_type_description
_atom_type_scat_dispersion_real
_atom_type_scat_dispersion_imag
_atom_type_scat_source
C C 0.0033 0.0016 'International Tables Vol C Tables 4.2.6.8 and 6.1.1.4'
H H 0.0000 0.0000 'International Tables Vol C Tables 4.2.6.8 and 6.1.1.4'
N N 0.0061 0.0033 'International Tables Vol C Tables 4.2.6.8 and 6.1.1.4'
P P 0.1023 0.0942 'International Tables Vol C Tables 4.2.6.8 and 6.1.1.4'

loop_
_geom_angle_atom_site_label_1
_geom_angle_atom_site_label_2
_geom_angle_atom_site_label_3
_geom_angle
C21 P1 C6 101.82(10)
C15 P1 C6 103.99(10)
C15 P1 C21 102.35(10)
C27 P2 C14 101.54(10)
C33 P2 C14 102.51(10)
C33 P2 C27 103.92(10)
N2 N1 C7 109.52(19)
N2 N1 C1 121.11(19)
C7 N1 C1 129.35(19)
N2 N3 C8 109.45(18)
N3 N2 N1 107.57(18)
C9 C14 P2 119.79(17)
C13 C14 P2 121.44(17)
C13 C14 C9 118.8(2)
N3 C8 C9 119.86(19)
C7 C8 N3 107.4(2)
C7 C8 C9 132.7(2)
C4 C3 H3 120.0
C4 C3 C2 120.0(2)
C2 C3 H3 120.0
C6 C5 H5 119.2
C4 C5 H5 119.2
C4 C5 C6 121.5(2)
C5 C6 P1 124.55(17)
C1 C6 P1 118.59(17)
C1 C6 C5 116.6(2)
C3 C4 C5 120.3(2)
C3 C4 H4 119.9
C5 C4 H4 119.9
N1 C7 C8 106.01(19)
N1 C7 H7 127.0
C8 C7 H7 127.0
C16 C17 H17 119.9
C18 C17 H17 119.9
C18 C17 C16 120.1(2)
C3 C2 H2 120.4
C3 C2 C1 119.1(2)
C1 C2 H2 120.4
C17 C16 H16 119.6
C17 C16 C15 120.7(2)
C15 C16 H16 119.6
C21 C26 H26 119.6
C21 C26 C25 120.8(3)
C25 C26 H26 119.6
C28 C27 P2 115.94(17)
C32 C27 P2 125.93(18)
C32 C27 C28 117.8(2)
C14 C9 C8 122.92(19)
C10 C9 C14 119.4(2)
C10 C9 C8 117.7(2)
C11 C12 H12 120.1
C13 C12 H12 120.1
C13 C12 C11 119.8(2)
C26 C21 P1 116.08(19)
C26 C21 C22 118.7(2)
C22 C21 P1 125.23(19)
C12 C11 H11 120.0
C10 C11 C12 120.0(2)
C10 C11 H11 120.0
C14 C13 H13 119.3
C12 C13 C14 121.4(2)
C12 C13 H13 119.3
C6 C1 N1 120.06(19)
C2 C1 N1 117.51(19)
C2 C1 C6 122.4(2)
C16 C15 P1 125.41(17)
C20 C15 P1 115.94(18)
C20 C15 C16 118.6(2)
C9 C10 H10 119.6
C11 C10 C9 120.7(2)
C11 C10 H10 119.6
C15 C20 H20 119.8
C19 C20 C15 120.5(2)
C19 C20 H20 119.8
C34 C33 P2 116.64(18)
C38 C33 P2 125.26(18)
C38 C33 C34 118.0(2)
C29 C30 H30 120.2
C31 C30 H30 120.2
C31 C30 C29 119.6(2)
C27 C28 H28 119.2
C29 C28 C27 121.6(2)
C29 C28 H28 119.2
C17 C18 H18 120.2
C17 C18 C19 119.6(2)
C19 C18 H18 120.2
C21 C22 H22 120.0
C23 C22 C21 120.0(3)
C23 C22 H22 120.0
C27 C32 H32 120.0
C27 C32 C31 120.0(2)
C31 C32 H32 120.0
C20 C19 H19 119.8
C18 C19 C20 120.4(2)
C18 C19 H19 119.8
C30 C29 C28 119.6(2)
C30 C29 H29 120.2
C28 C29 H29 120.2
C22 C23 H23 119.8
C24 C23 C22 120.4(3)
C24 C23 H23 119.8
C26 C25 H25 120.0
C24 C25 C26 119.9(3)
C24 C25 H25 120.0
C33 C34 H34 119.4
C35 C34 C33 121.2(3)
C35 C34 H34 119.4
C33 C38 H38 119.7
C33 C38 C37 120.6(2)
C37 C38 H38 119.7
C35 C36 H36 120.1
C37 C36 H36 120.1
C37 C36 C35 119.8(3)
C30 C31 C32 121.2(3)
C30 C31 H31 119.4
C32 C31 H31 119.4
C34 C35 H35 120.1
C36 C35 C34 119.9(3)
C36 C35 H35 120.1
C38 C37 H37 119.8
C36 C37 C38 120.5(3)
C36 C37 H37 119.8
C23 C24 C25 120.2(3)
C23 C24 H24 119.9
C25 C24 H24 119.9

loop_
_geom_bond_atom_site_label_1
_geom_bond_atom_site_label_2
_geom_bond_distance
P1 C6 1.847(2)
P1 C21 1.837(2)
P1 C15 1.829(2)
P2 C14 1.842(2)
P2 C27 1.833(2)
P2 C33 1.827(2)
N1 N2 1.357(2)
N1 C7 1.358(3)
N1 C1 1.444(3)
N3 N2 1.308(3)
N3 C8 1.372(3)
C14 C9 1.400(3)
C14 C13 1.396(3)
C8 C7 1.364(3)
C8 C9 1.453(3)
C3 H3 0.9500
C3 C4 1.382(3)
C3 C2 1.387(3)
C5 H5 0.9500
C5 C6 1.401(3)
C5 C4 1.386(3)
C6 C1 1.401(3)
C4 H4 0.9500
C7 H7 0.9500
C17 H17 0.9500
C17 C16 1.387(3)
C17 C18 1.379(3)
C2 H2 0.9500
C2 C1 1.390(3)
C16 H16 0.9500
C16 C15 1.390(3)
C26 H26 0.9500
C26 C21 1.389(3)
C26 C25 1.391(3)
C27 C28 1.395(3)
C27 C32 1.383(3)
C9 C10 1.399(3)
C12 H12 0.9500
C12 C11 1.384(3)
C12 C13 1.377(3)
C21 C22 1.397(3)
C11 H11 0.9500
C11 C10 1.379(3)
C13 H13 0.9500
C15 C20 1.389(3)
C10 H10 0.9500
C20 H20 0.9500
C20 C19 1.385(3)
C33 C34 1.393(3)
C33 C38 1.383(3)
C30 H30 0.9500
C30 C29 1.374(4)
C30 C31 1.363(4)
C28 H28 0.9500
C28 C29 1.377(3)
C18 H18 0.9500
C18 C19 1.382(4)
C22 H22 0.9500
C22 C23 1.393(3)
C32 H32 0.9500
C32 C31 1.390(3)
C19 H19 0.9500
C29 H29 0.9500
C23 H23 0.9500
C23 C24 1.374(4)
C25 H25 0.9500
C25 C24 1.375(4)
C34 H34 0.9500
C34 C35 1.382(4)
C38 H38 0.9500
C38 C37 1.387(4)
C36 H36 0.9500
C36 C35 1.373(4)
C36 C37 1.372(4)
C31 H31 0.9500
C35 H35 0.9500
C37 H37 0.9500
C24 H24 0.9500

loop_
_geom_torsion_atom_site_label_1
_geom_torsion_atom_site_label_2
_geom_torsion_atom_site_label_3
_geom_torsion_atom_site_label_4
_geom_torsion
P1 C6 C1 N1 -5.6(3)
P1 C6 C1 C2 173.91(17)
P1 C21 C22 C23 179.23(18)
P1 C15 C20 C19 179.01(19)
P2 C14 C9 C8 -0.9(3)
P2 C14 C9 C10 -178.22(17)
P2 C14 C13 C12 178.47(18)
P2 C27 C28 C29 -175.5(2)
P2 C27 C32 C31 173.6(2)
P2 C33 C34 C35 -178.6(2)
P2 C33 C38 C37 177.0(2)
N3 C8 C7 N1 0.4(2)
N3 C8 C9 C14 -133.8(2)
N3 C8 C9 C10 43.5(3)
N2 N1 C7 C8 -0.2(2)
N2 N1 C1 C6 -55.4(3)
N2 N1 C1 C2 125.0(2)
N2 N3 C8 C7 -0.5(3)
N2 N3 C8 C9 -179.47(19)
C14 P2 C27 C28 -77.0(2)
C14 P2 C27 C32 109.7(2)
C14 P2 C33 C34 177.44(19)
C14 P2 C33 C38 0.9(2)
C14 C9 C10 C11 0.1(3)
C8 N3 N2 N1 0.3(3)
C8 C9 C10 C11 -177.3(2)
C3 C2 C1 N1 179.1(2)
C3 C2 C1 C6 -0.5(3)
C5 C6 C1 N1 179.81(19)
C5 C6 C1 C2 -0.6(3)
C6 P1 C21 C26 104.26(18)
C6 P1 C21 C22 -76.8(2)
C6 P1 C15 C16 19.5(2)
C6 P1 C15 C20 -159.21(17)
C6 C5 C4 C3 -0.5(3)
C4 C3 C2 C1 1.2(3)
C4 C5 C6 P1 -173.06(17)
C4 C5 C6 C1 1.1(3)
C7 N1 N2 N3 -0.1(3)
C7 N1 C1 C6 122.8(2)
C7 N1 C1 C2 -56.8(3)
C7 C8 C9 C14 47.5(4)
C7 C8 C9 C10 -135.2(2)
C17 C16 C15 P1 -179.06(18)
C17 C16 C15 C20 -0.4(3)
C17 C18 C19 C20 0.6(4)
C2 C3 C4 C5 -0.7(3)
C16 C17 C18 C19 -0.8(4)
C16 C15 C20 C19 0.2(3)
C26 C21 C22 C23 -1.8(4)
C26 C25 C24 C23 -0.4(4)
C27 P2 C14 C9 142.24(18)
C27 P2 C14 C13 -36.1(2)
C27 P2 C33 C34 -77.1(2)
C27 P2 C33 C38 106.3(2)
C27 C28 C29 C30 2.0(4)
C27 C32 C31 C30 0.4(4)
C9 C14 C13 C12 0.1(3)
C9 C8 C7 N1 179.2(2)
C12 C11 C10 C9 -0.7(4)
C21 P1 C6 C5 18.8(2)
C21 P1 C6 C1 -155.28(17)
C21 P1 C15 C16 -86.2(2)
C21 P1 C15 C20 95.09(18)
C21 C26 C25 C24 -0.5(4)
C21 C22 C23 C24 1.0(4)
C11 C12 C13 C14 -0.7(4)
C13 C14 C9 C8 177.5(2)
C13 C14 C9 C10 0.2(3)
C13 C12 C11 C10 1.0(4)
C1 N1 N2 N3 178.47(19)
C1 N1 C7 C8 -178.6(2)
C15 P1 C6 C5 -87.3(2)
C15 P1 C6 C1 98.62(18)
C15 P1 C21 C26 -148.37(18)
C15 P1 C21 C22 30.6(2)
C15 C20 C19 C18 -0.3(4)
C33 P2 C14 C9 -110.49(18)
C33 P2 C14 C13 71.1(2)
C33 P2 C27 C28 176.80(18)
C33 P2 C27 C32 3.5(2)
C33 C34 C35 C36 1.9(4)
C33 C38 C37 C36 0.7(5)
C28 C27 C32 C31 0.4(4)
C18 C17 C16 C15 0.7(3)
C22 C23 C24 C25 0.2(4)
C32 C27 C28 C29 -1.6(4)
C29 C30 C31 C32 -0.1(4)
C25 C26 C21 P1 -179.37(19)
C25 C26 C21 C22 1.6(3)
C34 C33 C38 C37 0.5(4)
C38 C33 C34 C35 -1.8(4)
C31 C30 C29 C28 -1.1(4)
C35 C36 C37 C38 -0.7(5)
C37 C36 C35 C34 -0.6(5)
